data_4347463
loop_
_publ_author_name
'Xu, Hang'
'Fang, Ming'
'Cao, Chun-Shuai'
'Qiao, Wan-Zhen'
'Zhao, Bin'

_publ_section_title
;
 Unique (3,4,10)-Connected Lanthanide-Organic Framework as a Recyclable
 Chemical Sensor for Detecting Al(3.).
;
_journal_issue 10
_journal_name_full 'Inorganic chemistry'
_journal_page_first 4790
_journal_page_last 4794
_journal_paper_doi 10.1021/acs.inorgchem.6b00190
_journal_volume 55
_journal_year 2016
_chemical_formula_moiety '0.25(C656 H420 Dy20 O176), 1.5(O2)'
_chemical_formula_sum 'C164 H105 Dy5 O47'
_chemical_formula_weight 3639.98
_space_group_crystal_system orthorhombic
_space_group_IT_number 57
_space_group_name_Hall '-P 2c 2b'
_space_group_name_H-M_alt 'P b c m'
_atom_sites_solution_hydrogens geom
_atom_sites_solution_primary direct
_atom_sites_solution_secondary difmap
_audit_creation_date 2016-03-09
_audit_creation_method
;
Olex2 1.2
(compiled 2015.09.30 svn.r3233 for OlexSys, GUI svn.r5155)
;
_cell_angle_alpha 90.00
_cell_angle_beta 90.00
_cell_angle_gamma 90.00
_cell_formula_units_Z 4
_cell_length_a 24.435(2)
_cell_length_b 27.255(3)
_cell_length_c 30.407(3)
_cell_measurement_reflns_used 63005
_cell_measurement_temperature 133(2)
_cell_measurement_theta_max 27.9
_cell_measurement_theta_min 1.5
_cell_volume 20250(3)
_computing_molecular_graphics 'Olex2 (Dolomanov et al., 2009)'
_computing_publication_material 'Olex2 (Dolomanov et al., 2009)'
_computing_structure_refinement 'XL (Sheldrick, 2008)'
_computing_structure_solution 'SHELXS-97 (Sheldrick, 1990)'
_diffrn_ambient_temperature 133(2)
_diffrn_measured_fraction_theta_full 0.994
_diffrn_measured_fraction_theta_max 0.994
_diffrn_measurement_device_type multi-scan
_diffrn_radiation_monochromator graphite
_diffrn_radiation_type MoK\a
_diffrn_radiation_wavelength 0.71075
_diffrn_reflns_av_R_equivalents 0.0500
_diffrn_reflns_av_unetI/netI 0.0271
_diffrn_reflns_limit_h_max 28
_diffrn_reflns_limit_h_min -29
_diffrn_reflns_limit_k_max 32
_diffrn_reflns_limit_k_min -32
_diffrn_reflns_limit_l_max 36
_diffrn_reflns_limit_l_min -36
_diffrn_reflns_number 158696
_diffrn_reflns_theta_full 25.01
_diffrn_reflns_theta_max 25.01
_diffrn_reflns_theta_min 1.58
_diffrn_source 'fine-focus sealed tube'
_exptl_absorpt_coefficient_mu 1.886
_exptl_crystal_density_diffrn 1.194
_exptl_crystal_density_method 'not measured'
_exptl_crystal_description block
_exptl_crystal_F_000 7180
_platon_squeeze_details
;
;
_refine_diff_density_max 2.530
_refine_diff_density_min -3.624
_refine_diff_density_rms 0.200
_refine_ls_extinction_method none
_refine_ls_goodness_of_fit_ref 1.127
_refine_ls_hydrogen_treatment constr
_refine_ls_matrix_type full
_refine_ls_number_parameters 1006
_refine_ls_number_reflns 18144
_refine_ls_number_restraints 14
_refine_ls_restrained_S_all 1.130
_refine_ls_R_factor_all 0.0807
_refine_ls_R_factor_gt 0.0769
_refine_ls_shift/su_max 0.001
_refine_ls_shift/su_mean 0.000
_refine_ls_structure_factor_coef Fsqd
_refine_ls_weighting_details 'calc w=1/[\s^2^(Fo^2^)+(0.1257P)^2^+74.6448P] where P=(Fo^2^+2Fc^2^)/3'
_refine_ls_weighting_scheme calc
_refine_ls_wR_factor_gt 0.2183
_refine_ls_wR_factor_ref 0.2224
_reflns_number_gt 17051
_reflns_number_total 18144
_reflns_threshold_expression >2sigma(I)
_cod_data_source_file ic6b00190_si_002.cif
_cod_data_source_block Dy
_cod_database_code 4347463
_olex2_refinement_description
;
1. Fixed Uiso
 At 1.2 times of:
  All C(H) groups
 At 1.5 times of:
  All C(H,H,H) groups, All O(H,H) groups
2. Restrained distances
 C40-C41
 1.5 with sigma of 0.02
 C80-C81
 1.5 with sigma of 0.02
 O15A-C71 \\sim C71-O15B
 with sigma of 0.02
 O5-C1 \\sim C1-O15
 with sigma of 0.02
 O5-Dy1 \\sim Dy1-O15
 with sigma of 0.02
3. Rigid bond restraints
 C80, C81
 with sigma for 1-2 distances of 0.001 and sigma for 1-3 distances of 0.001
 O18, Dy3
 with sigma for 1-2 distances of 0.001 and sigma for 1-3 distances of 0.001
 C79, C80
 with sigma for 1-2 distances of 0.005 and sigma for 1-3 distances of 0.005
4. Uiso/Uaniso restraints and constraints
Uanis(O18) \\sim Ueq: with sigma of 0.005 and sigma for terminal atoms of 0.005
Uanis(O0AA) = Uanis(Dy3)
Uanis(O3AA) = Uanis(Dy3)
Uanis(O15A) = Uanis(O15B)
Uanis(O5) = Uanis(O15)
5. Others
 Sof(O15B)=1-FVAR(1)
 Sof(O15A)=FVAR(1)
 Sof(O5)=1-FVAR(2)
 Sof(O15)=FVAR(2)
 Fixed Sof: H1AA(0.5) H1AB(0.5) H68A(0.5) H19A(0.5) H19B(0.5) H53A(0.5)
 H53B(0.5) H53C(0.5) H2AB(0.5) H0AB(0.5) H3AA(0.5) H3AB(0.5) O2(0.5) O3(0.25)
 O11(0.5) O7AA(0.25)
6.a Riding coordinates:
 O1AA(H1AA,H1AB), O68(H68A,H68B), O191(H19A,H19B), O2AA(H2AA,H2AB), O0AA(H0AA,
 H0AB), O3AA(H3AA,H3AB)
6.b Aromatic/amide H refined with riding coordinates:
 C12(H12), C63(H63), C9(H9), C18(H18), C68(H68), C6(H6), C69(H69), C35(H35),
 C72(H72), C13(H13), C79(H79), C52(H52), C44(H44), C32(H32), C43(H43), C3(H3),
 C58(H58), C4(H4), C31(H31), C49(H49), C23(H23), C30(H30), C74(H74), C66(H66),
 C5(H5), C22(H22), C78(H78), C24(H24), C29(H29), C57(H57), C67(H67), C76(H76),
 C16(H16), C46(H46), C51(H51), C39(H39), C17(H17), C38(H38), C25(H25), C59(H59),
  C42(H42), C77(H77), C60(H60), C50(H50), C20(H20)
6.c Idealised Me refined as rotating group:
 C536(H53A,H53B,H53C)
;
_olex2_submission_special_instructions 'No special instructions were received'

loop_
_space_group_symop_id
_space_group_symop_operation_xyz
1 'x, y, z'
2 '-x, -y, z+1/2'
3 'x, -y+1/2, -z'
4 '-x, y+1/2, -z+1/2'
5 '-x, -y, -z'
6 'x, y, -z-1/2'
7 '-x, y-1/2, z'
8 'x, -y-1/2, z-1/2'

loop_
_atom_site_label
_atom_site_type_symbol
_atom_site_fract_x
_atom_site_fract_y
_atom_site_fract_z
_atom_site_U_iso_or_equiv
_atom_site_adp_type
_atom_site_occupancy
_atom_site_calc_flag
_atom_site_disorder_assembly
_atom_site_disorder_group
_atom_site_site_symmetry_order
_atom_site_refinement_flags_posn
_atom_site_refinement_flags_adp
_atom_site_refinement_flags_occupancy
Dy1 Dy 0.744573(14) 0.760629(12) 0.362672(11) 0.04382(13) Uani 1 d . . 1 D . .
Dy4 Dy 0.62513(2) 0.286509(18) 0.7500 0.04623(15) Uani 1 d . . 2 S T P
Dy2 Dy 0.27572(2) 0.350475(18) 0.2500 0.05066(16) Uani 1 d . . 2 S T P
O1AA O 0.2886(5) 0.4366(4) 0.2500 0.116(4) Uani 1 d . . 2 S T P
H1AA H 0.2914 0.4544 0.2728 0.174 Uiso 0.50 d . . 1 R . .
H1AB H 0.2914 0.4544 0.2272 0.174 Uiso 0.50 d . . 1 R . .
O6AA O 0.6983(3) 0.6825(2) 0.35062(18) 0.0601(14) Uani 1 d A . 1 . . .
O8 O 0.8110(2) 0.8181(2) 0.34884(19) 0.0615(14) Uani 1 d . . 1 . . .
O4 O 0.5677(3) 0.3311(3) 0.7004(2) 0.0735(18) Uani 1 d . . 1 . . .
O16 O 0.7357(3) -0.1849(2) 0.41828(19) 0.0629(15) Uani 1 d . . 1 . . .
O13 O 0.6331(3) 0.2353(3) 0.6911(3) 0.095(3) Uani 1 d . . 1 . . .
O4AA O 0.6553(3) 0.3480(2) 0.6971(2) 0.0669(16) Uani 1 d . . 1 . . .
O43 O 0.7424(2) 0.76897(18) 0.28569(17) 0.0465(11) Uani 1 d . . 1 . . .
O12 O 0.8215(3) 0.7062(2) 0.3432(2) 0.0666(15) Uani 1 d . . 1 . . .
O61 O 0.8081(3) 0.7233(3) 0.4122(2) 0.094(3) Uani 1 d . . 1 . . .
O68 O 0.5412(3) 0.2418(3) 0.7500 0.0564(18) Uani 1 d . . 2 S T P
H68A H 0.5213 0.2514 0.7712 0.085 Uiso 0.50 d . . 1 R . .
H68B H 0.5479 0.2114 0.7500 0.085 Uiso 1 d . . 2 RS T P
O9 O 0.1629(4) 0.6272(4) 0.6949(3) 0.118(3) Uani 1 d . . 1 . . .
C12 C 0.6291(3) 0.4175(4) 0.5735(3) 0.066(2) Uani 1 d . . 1 . . .
H12 H 0.6580 0.4279 0.5560 0.080 Uiso 1 calc . . 1 R . .
O7 O 0.2030(3) 0.3715(2) 0.29481(17) 0.0635(15) Uani 1 d . . 1 . . .
O5 O 0.6781(10) 0.7209(5) 0.4112(6) 0.055(4) Uani 0.49(3) d A 2 1 D . .
C63 C 0.7253(3) 0.0597(3) 0.5227(3) 0.057(2) Uani 1 d . . 1 . . .
H63 H 0.7092 0.0402 0.5442 0.069 Uiso 1 calc . . 1 R . .
C48 C -0.0378(4) 0.6048(3) 0.4243(3) 0.061(2) Uani 1 d . . 1 . . .
O6 O 0.6607(3) 0.7974(3) 0.3496(2) 0.081(2) Uani 1 d . . 1 . . .
O14 O 0.5616(4) 0.1864(4) 0.6806(4) 0.136(4) Uani 1 d . . 1 . . .
O15B O 0.7394(12) -0.2004(8) 0.4888(7) 0.066(5) Uani 0.56(4) d B 2 1 D . .
C9 C 0.5913(3) 0.4859(3) 0.4980(2) 0.0453(15) Uani 1 d . . 1 . . .
H9 H 0.6178 0.5013 0.5151 0.054 Uiso 1 calc . . 1 R . .
C18 C 0.5230(3) 0.4230(3) 0.4891(2) 0.0437(15) Uani 1 d . . 1 . . .
H18 H 0.5038 0.3963 0.5003 0.052 Uiso 1 calc . . 1 R . .
C73 C 0.7771(3) 0.1178(3) 0.4596(3) 0.0570(19) Uani 1 d . . 1 . . .
O191 O 0.3624(4) 0.3128(5) 0.2500 0.099(3) Uani 1 d . . 2 S T P
H19A H 0.3756 0.3133 0.2758 0.148 Uiso 0.50 d . . 1 R . .
H19B H 0.3837 0.3280 0.2326 0.148 Uiso 0.50 d . . 1 R . .
C62 C 0.7250(3) 0.1116(3) 0.5273(3) 0.063(2) Uani 1 d . . 1 . . .
C11 C 0.5755(3) 0.4238(3) 0.5590(2) 0.0475(16) Uani 1 d . . 1 . . .
O1 O 0.3141(3) 0.3665(3) 0.3192(3) 0.103(3) Uani 1 d . . 1 . . .
C7 C 0.6074(3) 0.5481(3) 0.4392(2) 0.0448(15) Uani 1 d . . 1 . . .
C61 C 0.6961(4) 0.1340(4) 0.5653(4) 0.076(3) Uani 1 d . . 1 . . .
C8 C 0.5796(3) 0.5035(3) 0.4563(2) 0.0428(15) Uani 1 d . . 1 . . .
C21 C 0.4672(3) 0.4156(3) 0.4199(2) 0.0483(16) Uani 1 d . . 1 . . .
C68 C 0.7332(3) -0.0352(3) 0.4388(3) 0.0540(18) Uani 1 d . . 1 . . .
H68 H 0.7246 -0.0140 0.4158 0.065 Uiso 1 calc . . 1 R . .
C47 C 0.0769(3) 0.5105(3) 0.4345(3) 0.0514(17) Uani 1 d . . 1 . . .
C6 C 0.6223(4) 0.5523(3) 0.3953(3) 0.061(2) Uani 1 d . . 1 . . .
H6 H 0.6165 0.5259 0.3765 0.074 Uiso 1 calc . . 1 R . .
C69 C 0.7321(3) -0.0849(3) 0.4320(2) 0.0498(17) Uani 1 d . . 1 . . .
H69 H 0.7231 -0.0970 0.4043 0.060 Uiso 1 calc . . 1 R . .
C36 C 0.0687(4) 0.5545(3) 0.5039(3) 0.061(2) Uani 1 d . . 1 . . .
C35 C 0.0933(3) 0.5191(3) 0.4789(3) 0.0552(18) Uani 1 d . . 1 . . .
H35 H 0.1213 0.5003 0.4911 0.066 Uiso 1 calc . . 1 R . .
C14 C 0.5966(4) 0.3787(3) 0.6399(2) 0.0561(19) Uani 1 d . . 1 . . .
C72 C 0.7760(3) 0.0670(3) 0.4554(3) 0.0536(18) Uani 1 d . . 1 . . .
H72 H 0.7933 0.0523 0.4315 0.064 Uiso 1 calc . . 1 R . .
C10 C 0.5628(3) 0.4447(3) 0.5148(2) 0.0448(15) Uani 1 d . . 1 . . .
C13 C 0.6394(4) 0.3961(4) 0.6134(3) 0.067(2) Uani 1 d . . 1 . . .
H13 H 0.6753 0.3931 0.6232 0.081 Uiso 1 calc . . 1 R . .
C37 C 0.0861(4) 0.5653(3) 0.5500(3) 0.070(2) Uani 1 d . . 1 . . .
C79 C 0.8124(6) 0.2155(5) 0.3742(5) 0.112(4) Uani 1 d . . 1 . U .
H79 H 0.7976 0.2447 0.3636 0.134 Uiso 1 calc . . 1 R . .
C52 C -0.0393(4) 0.6209(4) 0.3818(3) 0.074(2) Uani 1 d . . 1 . . .
H52 H -0.0116 0.6118 0.3625 0.088 Uiso 1 calc . . 1 R . .
O18 O 0.8687(5) 0.2586(4) 0.3054(4) 0.129(3) Uani 1 d . . 1 . U .
C19 C 0.5104(3) 0.4397(3) 0.4468(2) 0.0434(15) Uani 1 d . . 1 . . .
C44 C 0.0258(4) 0.5818(3) 0.4851(3) 0.068(2) Uani 1 d . . 1 . . .
H44 H 0.0085 0.6056 0.5020 0.082 Uiso 1 calc . . 1 R . .
C32 C 0.1169(4) 0.4799(3) 0.3644(3) 0.063(2) Uani 1 d . . 1 . . .
H32 H 0.1077 0.5098 0.3515 0.076 Uiso 1 calc . . 1 R . .
C43 C 0.0399(5) 0.5767(5) 0.5810(4) 0.092(3) Uani 1 d . . 1 . . .
H43 H 0.0037 0.5730 0.5722 0.111 Uiso 1 calc . . 1 R . .
C33 C 0.1046(3) 0.4716(3) 0.4079(2) 0.0516(17) Uani 1 d . . 1 . . .
C64 C 0.7496(3) 0.0377(3) 0.4861(3) 0.0528(18) Uani 1 d . . 1 . . .
C3 C 0.6401(3) 0.6308(3) 0.4506(2) 0.0499(16) Uani 1 d A . 1 . . .
H3 H 0.6463 0.6571 0.4694 0.060 Uiso 1 calc . . 1 R . .
C58 C 0.6456(4) 0.1164(4) 0.5786(4) 0.082(3) Uani 1 d . . 1 . . .
H58 H 0.6308 0.0890 0.5647 0.099 Uiso 1 calc . . 1 R . .
C4 C 0.6166(3) 0.5887(3) 0.4668(2) 0.0481(16) Uani 1 d . . 1 . . .
H4 H 0.6066 0.5871 0.4962 0.058 Uiso 1 calc . . 1 R . .
C28 C 0.1550(3) 0.3992(3) 0.3580(2) 0.0490(17) Uani 1 d . . 1 . . .
C31 C 0.1434(4) 0.4436(3) 0.3393(3) 0.065(2) Uani 1 d . . 1 . . .
H31 H 0.1528 0.4498 0.3102 0.078 Uiso 1 calc . . 1 R . .
C49 C -0.0789(5) 0.6189(5) 0.4515(4) 0.101(4) Uani 1 d . . 1 . . .
H49 H -0.0804 0.6057 0.4797 0.121 Uiso 1 calc . . 1 R . .
C23 C 0.3956(4) 0.4184(4) 0.3656(3) 0.067(2) Uani 1 d . . 1 . . .
H23 H 0.3747 0.4362 0.3457 0.080 Uiso 1 calc . . 1 R . .
C30 C 0.1173(3) 0.4258(3) 0.4264(3) 0.0512(17) Uani 1 d . . 1 . . .
H30 H 0.1091 0.4196 0.4557 0.061 Uiso 1 calc . . 1 R . .
C74 C 0.7517(3) 0.1384(3) 0.4962(3) 0.065(2) Uani 1 d . . 1 . . .
H74 H 0.7529 0.1723 0.4995 0.078 Uiso 1 calc . . 1 R . .
C66 C 0.7587(3) -0.0486(3) 0.5144(3) 0.0565(19) Uani 1 d . . 1 . . .
H66 H 0.7677 -0.0367 0.5421 0.068 Uiso 1 calc . . 1 R . .
C5 C 0.6457(4) 0.5946(3) 0.3788(3) 0.062(2) Uani 1 d A . 1 . . .
H5 H 0.6553 0.5965 0.3493 0.075 Uiso 1 calc . . 1 R . .
C22 C 0.4354(3) 0.4420(3) 0.3902(3) 0.0550(18) Uani 1 d . . 1 . . .
H22 H 0.4409 0.4756 0.3869 0.066 Uiso 1 calc . . 1 R . .
C78 C 0.7831(5) 0.1882(4) 0.4080(5) 0.098(4) Uani 1 d . . 1 . . .
H78 H 0.7495 0.1995 0.4180 0.118 Uiso 1 calc . . 1 R . .
C24 C 0.4565(4) 0.3662(3) 0.4249(3) 0.064(2) Uani 1 d . . 1 . . .
H24 H 0.4771 0.3478 0.4446 0.077 Uiso 1 calc . . 1 R . .
C70 C 0.7442(3) -0.1173(3) 0.4654(3) 0.0509(18) Uani 1 d B . 1 . . .
C29 C 0.1414(3) 0.3908(3) 0.4014(3) 0.0530(18) Uani 1 d . . 1 . . .
H29 H 0.1489 0.3603 0.4139 0.064 Uiso 1 calc . . 1 R . .
C75 C 0.8041(4) 0.1473(3) 0.4246(3) 0.068(2) Uani 1 d . . 1 . . .
C57 C 0.6163(5) 0.1391(4) 0.6126(4) 0.090(4) Uani 1 d . . 1 . . .
H57 H 0.5819 0.1273 0.6206 0.108 Uiso 1 calc . . 1 R . .
C67 C 0.7567(4) -0.0991(3) 0.5069(3) 0.058(2) Uani 1 d . . 1 . . .
H67 H 0.7637 -0.1207 0.5299 0.070 Uiso 1 calc . . 1 R . .
C262 C 0.1845(3) 0.3596(3) 0.3317(2) 0.0546(19) Uani 1 d . . 1 . . .
C15 C 0.6075(4) 0.3515(3) 0.6813(3) 0.060(2) Uani 1 d . . 1 . . .
C55 C 0.6085(5) 0.2028(5) 0.6711(4) 0.095(4) Uani 1 d . . 1 . . .
C40 C 0.1096(8) 0.5981(6) 0.6348(5) 0.125(6) Uani 1 d . . 1 D . .
C45 C 0.0084(3) 0.5745(3) 0.4420(3) 0.061(2) Uani 1 d . . 1 . . .
C2 C 0.6549(3) 0.6347(3) 0.4066(2) 0.0500(17) Uani 1 d . . 1 . . .
C307 C 0.7463(4) 0.7443(4) 0.2500 0.045(2) Uani 1 d . . 2 S T P
C65 C 0.7473(3) -0.0162(3) 0.4803(3) 0.0494(17) Uani 1 d . . 1 . . .
C76 C 0.8542(5) 0.1313(4) 0.4078(4) 0.092(4) Uani 1 d . . 1 . . .
H76 H 0.8700 0.1029 0.4190 0.111 Uiso 1 calc . . 1 R . .
C16 C 0.5440(4) 0.3846(3) 0.6257(3) 0.061(2) Uani 1 d . . 1 . . .
H16 H 0.5152 0.3735 0.6431 0.073 Uiso 1 calc . . 1 R . .
C1 C 0.6817(3) 0.6797(3) 0.3898(2) 0.0531(18) Uani 1 d A . 1 D . .
C26 C 0.3869(3) 0.3692(3) 0.3704(3) 0.0576(19) Uani 1 d . . 1 . . .
C46 C 0.0352(3) 0.5384(3) 0.4170(3) 0.0567(19) Uani 1 d . . 1 . . .
H46 H 0.0246 0.5333 0.3880 0.068 Uiso 1 calc . . 1 R . .
C51 C -0.0823(4) 0.6513(4) 0.3667(3) 0.078(3) Uani 1 d . . 1 . . .
H51 H -0.0842 0.6605 0.3373 0.094 Uiso 1 calc . . 1 R . .
C54 C 0.8341(4) 0.7003(3) 0.3827(3) 0.062(2) Uani 1 d . . 1 . . .
O10 O 0.0705(6) 0.6409(6) 0.7009(4) 0.172(6) Uani 1 d . . 1 . . .
C56 C 0.6381(5) 0.1784(5) 0.6340(4) 0.096(4) Uani 1 d . . 1 . . .
C39 C 0.1456(6) 0.5937(7) 0.6048(4) 0.124(6) Uani 1 d . . 1 . . .
H39 H 0.1813 0.6038 0.6104 0.149 Uiso 1 calc . . 1 R . .
C17 C 0.5328(3) 0.4073(3) 0.5851(3) 0.0570(19) Uani 1 d . . 1 . . .
H17 H 0.4968 0.4113 0.5759 0.068 Uiso 1 calc . . 1 R . .
C53 C -0.1218(4) 0.6672(3) 0.3965(3) 0.062(2) Uani 1 d . . 1 . . .
C80 C 0.8612(7) 0.1992(6) 0.3577(5) 0.127(5) Uani 1 d . . 1 D U .
C38 C 0.1319(6) 0.5732(6) 0.5619(4) 0.114(5) Uani 1 d . . 1 . . .
H38 H 0.1604 0.5659 0.5427 0.137 Uiso 1 calc . . 1 R . .
C25 C 0.4155(4) 0.3438(4) 0.4011(3) 0.074(3) Uani 1 d . . 1 . . .
H25 H 0.4074 0.3110 0.4060 0.089 Uiso 1 calc . . 1 R . .
C41 C 0.1160(6) 0.6262(7) 0.6795(5) 0.135(6) Uani 1 d . . 1 D . .
C59 C 0.6887(5) 0.1950(5) 0.6214(5) 0.114(5) Uani 1 d . . 1 . . .
H59 H 0.7042 0.2210 0.6368 0.137 Uiso 1 calc . . 1 R . .
C42 C 0.0522(7) 0.5926(5) 0.6228(4) 0.107(4) Uani 1 d . . 1 . . .
H42 H 0.0246 0.5998 0.6429 0.128 Uiso 1 calc . . 1 R . .
C71 C 0.7437(4) -0.1712(3) 0.4576(3) 0.061(2) Uani 1 d . . 1 D . .
C77 C 0.8808(6) 0.1568(6) 0.3748(6) 0.123(6) Uani 1 d . . 1 . . .
H77 H 0.9134 0.1443 0.3638 0.148 Uiso 1 calc . . 1 R . .
C60 C 0.7176(4) 0.1749(4) 0.5867(4) 0.096(4) Uani 1 d . . 1 . . .
H60 H 0.7508 0.1884 0.5778 0.115 Uiso 1 calc . . 1 R . .
C50 C -0.1185(5) 0.6520(5) 0.4389(4) 0.104(4) Uani 1 d . . 1 . . .
H50 H -0.1431 0.6640 0.4596 0.124 Uiso 1 calc . . 1 R . .
C27 C 0.3435(4) 0.3422(4) 0.3447(3) 0.071(3) Uani 1 d . . 1 . . .
C536 C 0.7532(5) 0.6939(4) 0.2500 0.057(3) Uani 1 d A . 2 S T P
H53A H 0.7558 0.6823 0.2202 0.085 Uiso 0.50 calc C -1 1 GR . .
H53B H 0.7225 0.6787 0.2642 0.085 Uiso 0.50 calc C -1 1 GR . .
H53C H 0.7862 0.6857 0.2655 0.085 Uiso 0.50 calc C -1 1 GR . .
O17 O 0.9392(5) 0.2087(7) 0.3118(6) 0.242(11) Uani 1 d . . 1 . . .
C81 C 0.8930(6) 0.2254(7) 0.3211(7) 0.140(7) Uani 1 d . . 1 D U .
O2AA O 0.7164(5) 0.2650(6) 0.7500 0.121(5) Uani 1 d . . 2 S T P
H2AA H 0.7362 0.2907 0.7500 0.182 Uiso 1 d . . 2 RS T P
H2AB H 0.7233 0.2481 0.7272 0.182 Uiso 0.50 d . . 1 R . .
C20 C 0.5398(3) 0.4798(3) 0.4305(2) 0.0452(15) Uani 1 d . . 1 . . .
H20 H 0.5330 0.4909 0.4021 0.054 Uiso 1 calc . . 1 R . .
Dy3 Dy 0.87278(3) 0.31286(3) 0.2500 0.0726(2) Uani 1 d . . 2 S TU P
O0AA O 0.7813(4) 0.2946(4) 0.2500 0.0726(2) Uani 1 d . . 2 S T P
H0AA H 0.7631 0.3212 0.2500 0.109 Uiso 1 d . . 2 RS T P
H0AB H 0.7734 0.2780 0.2728 0.109 Uiso 0.50 d . . 1 R . .
O3AA O 0.9602(4) 0.2748(4) 0.2500 0.0726(2) Uani 1 d . . 2 S T P
H3AA H 0.9805 0.2896 0.2684 0.109 Uiso 0.50 d . . 1 R . .
H3AB H 0.9741 0.2770 0.2245 0.109 Uiso 0.50 d . . 1 R . .
O2 O 0.3592(5) 0.2619(4) 0.4895(4) 0.064(3) Uani 0.50 d . 1 1 . . .
O3 O 0.1431(12) 0.5210(8) 0.2500 0.101(7) Uani 0.50 d . . 2 S T P
O11 O 0.1432(6) 0.2727(6) 0.4869(4) 0.085(4) Uani 0.50 d . 1 1 . . .
O7AA O 0.7011(14) 0.2500 0.5000 0.147(12) Uani 0.50 d . . 2 S T P
O15A O 0.7619(12) -0.1985(12) 0.4873(9) 0.066(5) Uani 0.44(4) d B 1 1 D . .
O15 O 0.6965(10) 0.7126(6) 0.4185(4) 0.055(4) Uani 0.51(3) d A 1 1 D . .

loop_
_atom_site_aniso_label
_atom_site_aniso_U_11
_atom_site_aniso_U_22
_atom_site_aniso_U_33
_atom_site_aniso_U_23
_atom_site_aniso_U_13
_atom_site_aniso_U_12
Dy1 0.0521(2) 0.0376(2) 0.0418(2) -0.00110(13) 0.00693(13) 0.00016(13)
Dy4 0.0532(3) 0.0475(3) 0.0380(3) 0.000 0.000 0.0047(2)
Dy2 0.0587(3) 0.0409(3) 0.0525(3) 0.000 0.000 -0.0047(2)
O1AA 0.113(9) 0.070(7) 0.164(12) 0.000 0.000 -0.020(6)
O6AA 0.081(4) 0.051(3) 0.048(3) -0.002(2) 0.009(3) -0.013(3)
O8 0.070(4) 0.056(3) 0.059(3) -0.001(3) 0.003(3) -0.023(3)
O4 0.060(4) 0.099(5) 0.061(3) 0.035(3) 0.001(3) 0.006(3)
O16 0.089(4) 0.045(3) 0.055(3) -0.007(3) 0.009(3) -0.001(3)
O13 0.096(5) 0.089(5) 0.101(5) -0.051(4) 0.039(4) -0.027(4)
O4AA 0.063(4) 0.077(4) 0.060(3) 0.017(3) -0.013(3) -0.009(3)
O43 0.056(3) 0.043(3) 0.040(3) -0.001(2) 0.001(2) 0.001(2)
O12 0.071(4) 0.070(4) 0.058(3) -0.010(3) 0.006(3) 0.019(3)
O61 0.109(6) 0.118(6) 0.054(3) -0.021(4) -0.004(4) 0.071(5)
O68 0.061(5) 0.063(5) 0.045(4) 0.000 0.000 0.004(4)
O9 0.111(7) 0.150(8) 0.093(6) -0.003(6) -0.012(5) -0.014(6)
C12 0.055(5) 0.088(6) 0.055(5) 0.024(4) -0.009(4) -0.020(4)
O7 0.081(4) 0.066(3) 0.043(3) -0.004(2) 0.003(3) 0.019(3)
O5 0.068(10) 0.050(5) 0.046(5) -0.002(4) 0.002(6) -0.012(6)
C63 0.047(4) 0.059(5) 0.065(5) -0.021(4) 0.013(4) -0.006(3)
C48 0.061(5) 0.057(5) 0.067(5) 0.003(4) 0.018(4) 0.014(4)
O6 0.076(4) 0.099(5) 0.069(4) -0.018(4) 0.003(3) 0.041(4)
O14 0.088(6) 0.172(9) 0.148(8) -0.103(8) 0.047(6) -0.041(6)
O15B 0.084(14) 0.055(4) 0.057(4) 0.009(3) 0.002(9) -0.034(10)
C9 0.042(3) 0.048(4) 0.046(4) 0.002(3) -0.003(3) 0.000(3)
C18 0.040(3) 0.044(4) 0.048(4) 0.005(3) 0.000(3) -0.004(3)
C73 0.047(4) 0.054(4) 0.070(5) 0.000(4) 0.006(4) 0.007(3)
O191 0.058(6) 0.143(10) 0.095(8) 0.000 0.000 0.005(6)
C62 0.051(4) 0.067(5) 0.071(5) -0.020(4) 0.008(4) -0.010(4)
C11 0.051(4) 0.042(4) 0.049(4) 0.011(3) -0.005(3) -0.006(3)
O1 0.090(5) 0.107(6) 0.112(6) -0.054(5) -0.053(5) 0.030(5)
C7 0.040(3) 0.048(4) 0.047(4) 0.003(3) -0.005(3) 0.001(3)
C61 0.059(5) 0.079(6) 0.089(7) -0.040(5) 0.017(5) -0.018(5)
C8 0.040(3) 0.045(4) 0.044(3) 0.004(3) -0.004(3) 0.000(3)
C21 0.050(4) 0.057(4) 0.039(3) 0.004(3) 0.002(3) -0.002(3)
C68 0.051(4) 0.051(4) 0.059(4) -0.014(4) -0.003(3) 0.008(3)
C47 0.047(4) 0.053(4) 0.054(4) -0.002(3) 0.002(3) -0.002(3)
C6 0.077(6) 0.052(4) 0.055(4) -0.003(4) 0.006(4) -0.019(4)
C69 0.057(4) 0.053(4) 0.039(4) -0.009(3) 0.005(3) -0.005(3)
C36 0.070(5) 0.056(4) 0.058(5) -0.009(4) 0.011(4) 0.001(4)
C35 0.053(4) 0.056(4) 0.056(4) 0.000(4) -0.001(4) 0.003(3)
C14 0.068(5) 0.055(4) 0.046(4) 0.008(3) -0.002(4) -0.004(4)
C72 0.052(4) 0.049(4) 0.059(4) -0.008(4) 0.005(3) 0.004(3)
C10 0.046(4) 0.043(4) 0.046(4) 0.004(3) -0.004(3) -0.001(3)
C13 0.056(5) 0.085(6) 0.062(5) 0.016(5) -0.020(4) -0.019(4)
C37 0.082(6) 0.066(5) 0.061(5) -0.016(4) 0.005(5) -0.015(5)
C79 0.106(9) 0.077(7) 0.152(12) 0.043(8) -0.014(8) 0.011(6)
C52 0.072(6) 0.086(6) 0.064(5) -0.008(5) 0.007(4) 0.020(5)
O18 0.145(5) 0.123(5) 0.120(4) 0.046(3) 0.001(4) -0.007(4)
C19 0.039(3) 0.042(4) 0.050(4) -0.002(3) 0.000(3) -0.003(3)
C44 0.077(6) 0.060(5) 0.067(5) -0.005(4) 0.017(5) 0.014(4)
C32 0.075(6) 0.053(5) 0.062(5) 0.003(4) 0.003(4) 0.020(4)
C43 0.093(8) 0.099(8) 0.085(7) -0.016(6) -0.006(6) 0.010(6)
C33 0.049(4) 0.058(4) 0.048(4) -0.003(3) 0.003(3) 0.004(3)
C64 0.048(4) 0.054(4) 0.056(4) -0.012(4) 0.004(3) -0.001(3)
C3 0.056(4) 0.050(4) 0.043(4) 0.001(3) -0.001(3) -0.008(3)
C58 0.059(5) 0.088(7) 0.100(7) -0.049(6) 0.022(5) -0.024(5)
C4 0.047(4) 0.060(4) 0.038(3) 0.005(3) -0.006(3) -0.002(3)
C28 0.053(4) 0.054(4) 0.040(4) -0.002(3) -0.006(3) 0.009(3)
C31 0.079(6) 0.068(5) 0.047(4) 0.003(4) 0.004(4) 0.016(5)
C49 0.083(7) 0.130(10) 0.089(7) 0.039(7) 0.028(6) 0.040(7)
C23 0.062(5) 0.077(6) 0.061(5) -0.003(4) -0.022(4) 0.004(4)
C30 0.049(4) 0.056(4) 0.048(4) 0.001(3) 0.004(3) 0.004(3)
C74 0.055(5) 0.049(4) 0.091(7) -0.016(5) 0.007(4) -0.004(4)
C66 0.060(5) 0.060(5) 0.050(4) -0.008(4) 0.011(3) -0.013(4)
C5 0.082(6) 0.061(5) 0.044(4) 0.003(4) 0.002(4) -0.024(4)
C22 0.057(4) 0.053(4) 0.055(4) 0.003(3) -0.005(3) 0.001(4)
C78 0.096(8) 0.076(7) 0.124(10) 0.005(7) 0.013(7) 0.021(6)
C24 0.072(5) 0.055(5) 0.066(5) 0.005(4) -0.021(4) -0.010(4)
C70 0.048(4) 0.055(4) 0.049(4) -0.007(3) 0.009(3) -0.007(3)
C29 0.054(4) 0.054(4) 0.051(4) 0.003(3) -0.008(3) 0.013(3)
C75 0.068(5) 0.049(5) 0.087(6) 0.001(4) 0.002(5) 0.005(4)
C57 0.072(6) 0.092(7) 0.105(8) -0.048(7) 0.026(6) -0.018(5)
C67 0.076(5) 0.051(4) 0.048(4) -0.001(4) 0.011(4) -0.009(4)
C262 0.057(4) 0.065(5) 0.041(4) -0.008(3) -0.007(3) 0.016(4)
C15 0.062(5) 0.063(5) 0.055(5) 0.008(4) -0.004(4) -0.006(4)
C55 0.079(7) 0.095(8) 0.111(9) -0.051(7) 0.025(6) -0.013(6)
C40 0.156(15) 0.130(12) 0.090(9) -0.009(8) -0.013(10) -0.048(11)
C45 0.056(5) 0.057(5) 0.069(5) 0.000(4) 0.007(4) 0.006(4)
C2 0.058(4) 0.044(4) 0.048(4) 0.002(3) -0.002(3) -0.002(3)
C307 0.044(5) 0.048(6) 0.042(6) 0.000 0.000 -0.002(4)
C65 0.043(4) 0.053(4) 0.053(4) -0.010(3) 0.008(3) -0.003(3)
C76 0.083(7) 0.071(6) 0.123(9) 0.033(6) 0.036(7) 0.019(5)
C16 0.055(5) 0.067(5) 0.059(5) 0.017(4) 0.008(4) 0.001(4)
C1 0.060(5) 0.055(4) 0.044(4) 0.000(3) 0.010(3) -0.008(4)
C26 0.049(4) 0.069(5) 0.055(4) -0.011(4) 0.000(3) -0.007(4)
C46 0.054(4) 0.053(4) 0.064(5) -0.005(4) 0.006(4) 0.002(3)
C51 0.081(7) 0.085(7) 0.069(6) -0.008(5) 0.007(5) 0.030(5)
C54 0.059(5) 0.064(5) 0.064(5) -0.003(4) 0.005(4) 0.007(4)
O10 0.160(11) 0.248(15) 0.109(8) -0.065(9) 0.029(8) -0.083(11)
C56 0.079(7) 0.100(8) 0.109(9) -0.059(7) 0.035(6) -0.027(6)
C39 0.095(9) 0.196(16) 0.081(8) 0.042(9) -0.036(7) -0.067(10)
C17 0.051(4) 0.069(5) 0.052(4) 0.016(4) -0.002(3) 0.001(4)
C53 0.060(5) 0.056(5) 0.069(5) 0.005(4) 0.010(4) 0.011(4)
C80 0.140(12) 0.123(12) 0.119(12) 0.022(9) 0.009(8) 0.032(10)
C38 0.097(9) 0.171(15) 0.075(7) 0.010(8) 0.006(7) 0.017(9)
C25 0.090(7) 0.064(5) 0.069(6) 0.004(4) -0.014(5) -0.028(5)
C41 0.083(9) 0.23(2) 0.095(10) 0.031(11) -0.026(8) -0.035(11)
C59 0.098(9) 0.119(10) 0.125(10) -0.085(9) 0.040(8) -0.049(7)
C42 0.129(11) 0.110(9) 0.080(7) -0.030(7) -0.010(7) 0.009(8)
C71 0.077(6) 0.053(5) 0.051(5) -0.002(4) 0.013(4) -0.008(4)
C77 0.087(9) 0.124(11) 0.159(13) 0.055(10) 0.058(9) 0.017(8)
C60 0.066(6) 0.094(8) 0.128(10) -0.062(7) 0.034(6) -0.028(5)
C50 0.089(8) 0.144(11) 0.079(7) 0.029(7) 0.035(6) 0.061(8)
C27 0.058(5) 0.084(7) 0.071(6) -0.027(5) -0.007(5) -0.013(5)
C536 0.075(8) 0.055(7) 0.039(5) 0.000 0.000 0.003(5)
O17 0.106(9) 0.34(2) 0.282(19) 0.215(18) 0.056(10) 0.058(11)
C81 0.082(9) 0.124(12) 0.216(19) 0.064(13) 0.001(10) 0.003(8)
O2AA 0.088(8) 0.180(14) 0.096(9) 0.000 0.000 0.048(9)
C20 0.048(4) 0.045(4) 0.043(3) 0.002(3) -0.002(3) 0.002(3)
Dy3 0.0654(4) 0.0896(5) 0.0628(4) 0.000 0.000 -0.0197(3)
O0AA 0.0654(4) 0.0896(5) 0.0628(4) 0.000 0.000 -0.0197(3)
O3AA 0.0654(4) 0.0896(5) 0.0628(4) 0.000 0.000 -0.0197(3)
O2 0.069(7) 0.062(9) 0.062(9) -0.002(5) -0.007(6) -0.007(5)
O3 0.15(2) 0.087(14) 0.068(12) 0.000 0.000 -0.006(14)
O11 0.080(9) 0.120(12) 0.055(7) -0.009(7) -0.005(6) 0.008(8)
O7AA 0.13(2) 0.094(18) 0.22(4) 0.05(2) 0.000 0.000
O15A 0.084(14) 0.055(4) 0.057(4) 0.009(3) 0.002(9) -0.034(10)
O15 0.068(10) 0.050(5) 0.046(5) -0.002(4) 0.002(6) -0.012(6)

loop_
_atom_type_symbol
_atom_type_description
_atom_type_scat_dispersion_real
_atom_type_scat_dispersion_imag
_atom_type_scat_source
C C 0.0033 0.0016 'International Tables Vol C Tables 4.2.6.8 and 6.1.1.4'
H H 0.0000 0.0000 'International Tables Vol C Tables 4.2.6.8 and 6.1.1.4'
Dy Dy -0.1892 4.4098 'International Tables Vol C Tables 4.2.6.8 and 6.1.1.4'
O O 0.0106 0.0060 'International Tables Vol C Tables 4.2.6.8 and 6.1.1.4'

loop_
_geom_angle_atom_site_label_1
_geom_angle_atom_site_label_2
_geom_angle_atom_site_label_3
_geom_angle
_geom_angle_site_symmetry_1
_geom_angle_site_symmetry_3
O6AA Dy1 O12 78.0(2) . .
O6AA Dy1 O5 52.9(3) . .
O6AA Dy1 C1 26.6(2) . .
O6AA Dy1 C54 83.2(2) . .
O6AA Dy1 O15 54.1(3) . .
O8 Dy1 O6AA 153.7(2) . .
O8 Dy1 O43 76.58(19) . .
O8 Dy1 O12 80.1(2) . .
O8 Dy1 O61 87.0(3) . .
O8 Dy1 O5 151.9(4) . .
O8 Dy1 O6 107.4(3) . .
O8 Dy1 C1 167.4(2) . .
O8 Dy1 C54 83.6(3) . .
O8 Dy1 O15 146.4(4) . .
O16 Dy1 O6AA 129.9(2) 1_565 .
O16 Dy1 O8 75.9(2) 1_565 .
O16 Dy1 O43 132.8(2) 1_565 .
O16 Dy1 O12 130.4(2) 1_565 .
O16 Dy1 O61 82.5(2) 1_565 .
O16 Dy1 O5 77.1(3) 1_565 .
O16 Dy1 O6 76.1(2) 1_565 .
O16 Dy1 C1 104.1(2) 1_565 .
O16 Dy1 C54 107.3(2) 1_565 .
O16 Dy1 O15 77.7(3) 1_565 .
O43 Dy1 O6AA 85.66(18) . .
O43 Dy1 O12 80.61(19) . .
O43 Dy1 O61 133.1(2) . .
O43 Dy1 O5 128.9(6) . .
O43 Dy1 C1 110.8(2) . .
O43 Dy1 C54 106.9(2) . .
O43 Dy1 O15 137.0(4) . .
O12 Dy1 C1 90.8(2) . .
O12 Dy1 C54 26.4(2) . .
O61 Dy1 O6AA 91.4(3) . .
O61 Dy1 O12 53.1(2) . .
O61 Dy1 O5 82.1(7) . .
O61 Dy1 C1 80.5(3) . .
O61 Dy1 C54 26.7(2) . .
O61 Dy1 O15 69.3(7) . .
O5 Dy1 O12 112.6(5) . .
O5 Dy1 C1 27.6(3) . .
O5 Dy1 C54 97.3(6) . .
O6 Dy1 O6AA 86.7(3) . .
O6 Dy1 O43 76.6(2) . .
O6 Dy1 O12 153.3(2) . .
O6 Dy1 O61 150.1(2) . .
O6 Dy1 O5 73.0(7) . .
O6 Dy1 C1 84.6(3) . .
O6 Dy1 C54 169.0(3) . .
O6 Dy1 O15 85.7(7) . .
C54 Dy1 C1 84.4(3) . .
O15 Dy1 O12 102.1(6) . .
O15 Dy1 O5 12.9(6) . .
O15 Dy1 C1 27.6(3) . .
O15 Dy1 C54 84.9(7) . .
O4 Dy4 O4 78.2(3) . 6_557
O4 Dy4 O4AA 54.0(2) . .
O4 Dy4 O4AA 104.2(2) 6_557 .
O4 Dy4 O4AA 54.0(2) 6_557 6_557
O4 Dy4 O4AA 104.2(2) . 6_557
O4 Dy4 C15 93.4(3) 6_557 .
O4 Dy4 C15 27.0(2) 6_557 6_557
O4 Dy4 C15 93.4(3) . 6_557
O4 Dy4 C15 27.0(2) . .
O13 Dy4 O4 149.0(3) 6_557 .
O13 Dy4 O4 82.3(3) . .
O13 Dy4 O4 149.0(3) . 6_557
O13 Dy4 O4 82.3(3) 6_557 6_557
O13 Dy4 O13 103.6(5) . 6_557
O13 Dy4 O4AA 156.0(2) . 6_557
O13 Dy4 O4AA 82.9(3) . .
O13 Dy4 O4AA 82.9(3) 6_557 6_557
O13 Dy4 O4AA 156.0(2) 6_557 .
O13 Dy4 O68 76.2(2) . .
O13 Dy4 O68 76.2(2) 6_557 .
O13 Dy4 C15 175.4(3) 6_557 .
O13 Dy4 C15 79.2(3) 6_557 6_557
O13 Dy4 C15 79.2(3) . .
O13 Dy4 C15 175.4(3) . 6_557
O13 Dy4 O2AA 76.2(3) . .
O13 Dy4 O2AA 76.2(3) 6_557 .
O4AA Dy4 O4AA 82.6(3) 6_557 .
O4AA Dy4 C15 96.1(2) 6_557 .
O4AA Dy4 C15 96.1(2) . 6_557
O4AA Dy4 C15 27.2(2) . .
O4AA Dy4 C15 27.2(2) 6_557 6_557
O68 Dy4 O4 75.8(2) . .
O68 Dy4 O4 75.8(2) . 6_557
O68 Dy4 O4AA 127.68(17) . .
O68 Dy4 O4AA 127.68(17) . 6_557
O68 Dy4 C15 101.1(2) . 6_557
O68 Dy4 C15 101.1(2) . .
C15 Dy4 C15 97.8(4) 6_557 .
O2AA Dy4 O4 134.1(3) . .
O2AA Dy4 O4 134.1(3) . 6_557
O2AA Dy4 O4AA 83.2(4) . .
O2AA Dy4 O4AA 83.2(4) . 6_557
O2AA Dy4 O68 134.5(5) . .
O2AA Dy4 C15 108.2(3) . .
O2AA Dy4 C15 108.2(3) . 6_557
O1AA Dy2 O43 154.17(12) . 4_645
O1AA Dy2 O43 154.17(12) . 7_655
O1AA Dy2 C307 177.1(4) . 7_655
O43 Dy2 O43 51.2(2) 4_645 7_655
O43 Dy2 C307 25.61(11) 7_655 7_655
O43 Dy2 C307 25.61(11) 4_645 7_655
O7 Dy2 O1AA 81.8(3) . .
O7 Dy2 O1AA 81.8(3) 6_556 .
O7 Dy2 O43 80.14(19) . 7_655
O7 Dy2 O43 80.14(19) 6_556 4_645
O7 Dy2 O43 109.8(2) . 4_645
O7 Dy2 O43 109.8(2) 6_556 7_655
O7 Dy2 O7 72.3(3) 6_556 .
O7 Dy2 O191 143.10(15) . .
O7 Dy2 O191 143.10(15) 6_556 .
O7 Dy2 O1 142.3(2) 6_556 .
O7 Dy2 O1 142.3(2) . 6_556
O7 Dy2 O1 74.5(3) 6_556 6_556
O7 Dy2 O1 74.5(3) . .
O7 Dy2 C307 95.9(2) 6_556 7_655
O7 Dy2 C307 95.9(2) . 7_655
O191 Dy2 O1AA 108.2(5) . .
O191 Dy2 O43 76.8(3) . 7_655
O191 Dy2 O43 76.8(3) . 4_645
O191 Dy2 C307 74.6(4) . 7_655
O1 Dy2 O1AA 76.2(3) . .
O1 Dy2 O1AA 76.2(3) 6_556 .
O1 Dy2 O43 128.5(2) 6_556 7_655
O1 Dy2 O43 81.2(3) . 7_655
O1 Dy2 O43 81.2(3) 6_556 4_645
O1 Dy2 O43 128.5(2) . 4_645
O1 Dy2 O191 73.8(2) . .
O1 Dy2 O191 73.8(2) 6_556 .
O1 Dy2 O1 127.6(5) . 6_556
O1 Dy2 C307 104.8(2) . 7_655
O1 Dy2 C307 104.8(2) 6_556 7_655
Dy2 O1AA H1AA 125.2 . .
Dy2 O1AA H1AB 125.2 . .
H1AA O1AA H1AB 109.5 . .
C1 O6AA Dy1 93.4(5) . .
C262 O8 Dy1 139.0(6) 7_665 .
C15 O4 Dy4 93.6(5) . .
C71 O16 Dy1 152.2(6) . 1_545
C55 O13 Dy4 141.9(7) . .
C15 O4AA Dy4 91.4(5) . .
Dy1 O43 Dy2 121.3(2) . 7_665
C307 O43 Dy1 142.3(5) . .
C307 O43 Dy2 96.4(5) . 7_665
C54 O12 Dy1 92.0(5) . .
C54 O61 Dy1 95.1(5) . .
Dy4 O68 H68A 109.6 . .
Dy4 O68 H68B 109.5 . .
H68A O68 H68B 114.4 . .
C41 O9 Dy3 86.8(10) . 5_666
C11 C12 H12 119.8 . .
C13 C12 H12 119.8 . .
C13 C12 C11 120.4(8) . .
C262 O7 Dy2 137.9(5) . .
C1 O5 Dy1 91.9(7) . .
C62 C63 H63 119.7 . .
C64 C63 H63 119.7 . .
C64 C63 C62 120.6(8) . .
C52 C48 C45 122.5(8) . .
C49 C48 C52 117.8(9) . .
C49 C48 C45 119.6(8) . .
C27 O6 Dy1 121.5(7) 7_665 .
C8 C9 H9 119.9 . .
C8 C9 C10 120.3(7) . .
C10 C9 H9 119.9 . .
C10 C18 H18 118.7 . .
C10 C18 C19 122.5(6) . .
C19 C18 H18 118.7 . .
C72 C73 C75 118.6(8) . .
C74 C73 C72 117.9(8) . .
C74 C73 C75 123.5(8) . .
Dy2 O191 H19A 109.6 . .
Dy2 O191 H19B 109.8 . .
H19A O191 H19B 109.5 . .
C63 C62 C61 119.3(8) . .
C74 C62 C63 117.5(8) . .
C74 C62 C61 123.1(8) . .
C12 C11 C10 121.8(7) . .
C17 C11 C12 119.1(7) . .
C17 C11 C10 119.0(7) . .
C27 O1 Dy2 133.7(6) . .
C6 C7 C8 121.6(7) . .
C6 C7 C4 117.8(7) . .
C4 C7 C8 120.5(6) . .
C58 C61 C62 120.6(8) . .
C58 C61 C60 118.5(8) . .
C60 C61 C62 120.8(8) . .
C9 C8 C7 120.7(6) . .
C9 C8 C20 119.5(6) . .
C20 C8 C7 119.8(6) . .
C22 C21 C19 121.6(7) . .
C24 C21 C19 120.2(7) . .
C24 C21 C22 118.2(7) . .
C69 C68 H68 119.8 . .
C69 C68 C65 120.3(8) . .
C65 C68 H68 119.8 . .
C35 C47 C33 120.1(7) . .
C46 C47 C35 118.8(7) . .
C46 C47 C33 121.1(7) . .
C7 C6 H6 119.1 . .
C5 C6 C7 121.8(8) . .
C5 C6 H6 119.1 . .
C68 C69 H69 119.4 . .
C68 C69 C70 121.1(7) . .
C70 C69 H69 119.4 . .
C35 C36 C37 122.3(9) . .
C35 C36 C44 118.4(8) . .
C44 C36 C37 119.3(8) . .
C47 C35 H35 119.4 . .
C36 C35 C47 121.2(8) . .
C36 C35 H35 119.4 . .
C13 C14 C15 121.4(8) . .
C16 C14 C13 118.7(7) . .
C16 C14 C15 119.8(8) . .
C73 C72 H72 119.4 . .
C64 C72 C73 121.2(7) . .
C64 C72 H72 119.4 . .
C9 C10 C11 121.8(6) . .
C18 C10 C9 118.7(6) . .
C18 C10 C11 119.5(6) . .
C12 C13 C14 121.1(8) . .
C12 C13 H13 119.5 . .
C14 C13 H13 119.5 . .
C36 C37 C43 114.6(9) . .
C38 C37 C36 125.8(11) . .
C38 C37 C43 118.4(11) . .
C78 C79 H79 119.3 . .
C80 C79 H79 119.3 . .
C80 C79 C78 121.4(12) . .
C48 C52 H52 119.5 . .
C48 C52 C51 121.1(9) . .
C51 C52 H52 119.5 . .
C81 O18 Dy3 141.6(12) . .
C18 C19 C21 121.2(6) . .
C18 C19 C20 117.8(6) . .
C20 C19 C21 121.0(6) . .
C36 C44 H44 118.8 . .
C45 C44 C36 122.4(8) . .
C45 C44 H44 118.8 . .
C33 C32 H32 119.8 . .
C33 C32 C31 120.4(8) . .
C31 C32 H32 119.8 . .
C37 C43 H43 120.7 . .
C42 C43 C37 118.6(12) . .
C42 C43 H43 120.7 . .
C32 C33 C47 120.1(7) . .
C32 C33 C30 118.9(7) . .
C30 C33 C47 121.0(7) . .
C63 C64 C65 120.3(7) . .
C72 C64 C63 119.2(7) . .
C72 C64 C65 120.5(7) . .
C4 C3 H3 119.4 . .
C4 C3 C2 121.2(7) . .
C2 C3 H3 119.4 . .
C61 C58 H58 119.4 . .
C61 C58 C57 121.2(9) . .
C57 C58 H58 119.4 . .
C7 C4 H4 119.7 . .
C3 C4 C7 120.7(7) . .
C3 C4 H4 119.7 . .
C31 C28 C29 119.6(7) . .
C31 C28 C262 120.6(7) . .
C29 C28 C262 119.8(7) . .
C32 C31 H31 120.2 . .
C28 C31 C32 119.6(8) . .
C28 C31 H31 120.2 . .
C48 C49 H49 118.8 . .
C48 C49 C50 122.4(10) . .
C50 C49 H49 118.8 . .
C22 C23 H23 119.7 . .
C26 C23 H23 119.7 . .
C26 C23 C22 120.6(8) . .
C33 C30 H30 120.0 . .
C29 C30 C33 120.0(7) . .
C29 C30 H30 120.0 . .
C73 C74 H74 118.2 . .
C62 C74 C73 123.5(8) . .
C62 C74 H74 118.2 . .
C67 C66 H66 120.0 . .
C65 C66 H66 120.0 . .
C65 C66 C67 120.0(8) . .
C6 C5 H5 120.0 . .
C6 C5 C2 120.0(7) . .
C2 C5 H5 120.0 . .
C21 C22 H22 120.0 . .
C23 C22 C21 120.0(8) . .
C23 C22 H22 120.0 . .
C79 C78 H78 119.7 . .
C75 C78 C79 120.6(12) . .
C75 C78 H78 119.7 . .
C21 C24 H24 119.7 . .
C25 C24 C21 120.6(8) . .
C25 C24 H24 119.7 . .
C69 C70 C67 119.2(7) . .
C69 C70 C71 120.8(7) . .
C67 C70 C71 119.9(8) . .
C28 C29 H29 119.3 . .
C30 C29 C28 121.5(7) . .
C30 C29 H29 119.3 . .
C78 C75 C73 123.6(10) . .
C78 C75 C76 117.5(10) . .
C76 C75 C73 118.9(8) . .
C58 C57 H57 120.0 . .
C56 C57 C58 119.9(10) . .
C56 C57 H57 120.0 . .
C66 C67 H67 119.8 . .
C70 C67 C66 120.5(8) . .
C70 C67 H67 119.8 . .
O8 C262 O7 125.2(7) 7_655 .
O8 C262 C28 117.6(7) 7_655 .
O7 C262 C28 117.2(7) . .
O4 C15 Dy4 59.4(4) . .
O4 C15 O4AA 120.1(8) . .
O4 C15 C14 118.1(8) . .
O4AA C15 Dy4 61.4(4) . .
O4AA C15 C14 121.8(8) . .
C14 C15 Dy4 170.3(6) . .
O13 C55 O14 125.7(10) . .
O13 C55 C56 117.2(10) . .
O14 C55 C56 117.0(10) . .
C39 C40 C41 126.7(15) . .
C39 C40 C42 118.4(12) . .
C42 C40 C41 111.3(14) . .
C44 C45 C48 119.3(8) . .
C44 C45 C46 117.8(8) . .
C46 C45 C48 122.9(8) . .
C3 C2 C5 118.6(7) . .
C3 C2 C1 120.8(7) . .
C5 C2 C1 120.6(7) . .
O43 C307 Dy2 58.0(5) . 7_665
O43 C307 Dy2 58.0(5) 6_556 7_665
O43 C307 O43 116.0(9) . 6_556
O43 C307 C536 122.0(5) 6_556 .
O43 C307 C536 122.0(5) . .
C536 C307 Dy2 176.5(8) . 7_665
C68 C65 C64 118.9(8) . .
C66 C65 C68 118.8(7) . .
C66 C65 C64 122.3(7) . .
C75 C76 H76 119.3 . .
C77 C76 C75 121.4(10) . .
C77 C76 H76 119.3 . .
C14 C16 H16 119.6 . .
C14 C16 C17 120.8(8) . .
C17 C16 H16 119.6 . .
O6AA C1 Dy1 60.0(4) . .
O6AA C1 O5 116.3(9) . .
O6AA C1 C2 121.3(7) . .
O6AA C1 O15 120.2(8) . .
O5 C1 Dy1 60.5(6) . .
O5 C1 C2 120.6(8) . .
O5 C1 O15 24.3(12) . .
C2 C1 Dy1 173.0(6) . .
O15 C1 Dy1 60.3(6) . .
O15 C1 C2 117.4(8) . .
C23 C26 C27 122.2(9) . .
C25 C26 C23 119.6(8) . .
C25 C26 C27 118.1(9) . .
C47 C46 C45 121.5(8) . .
C47 C46 H46 119.2 . .
C45 C46 H46 119.2 . .
C52 C51 H51 120.5 . .
C53 C51 C52 119.0(9) . .
C53 C51 H51 120.5 . .
O12 C54 Dy1 61.6(4) . .
O12 C54 O61 119.7(8) . .
O12 C54 C53 122.4(8) . 1_655
O61 C54 Dy1 58.2(5) . .
O61 C54 C53 117.9(8) . 1_655
C53 C54 Dy1 174.9(6) 1_655 .
C41 O10 Dy3 88.9(9) . 5_666
C57 C56 C55 121.4(10) . .
C57 C56 C59 118.6(9) . .
C59 C56 C55 120.0(9) . .
C40 C39 H39 119.4 . .
C40 C39 C38 121.2(13) . .
C38 C39 H39 119.4 . .
C11 C17 C16 119.9(7) . .
C11 C17 H17 120.0 . .
C16 C17 H17 120.0 . .
C51 C53 C54 120.9(8) . 1_455
C50 C53 C51 118.8(9) . .
C50 C53 C54 120.3(8) . 1_455
C79 C80 C81 123.8(14) . .
C77 C80 C79 116.3(13) . .
C77 C80 C81 119.8(14) . .
C37 C38 C39 123.7(13) . .
C37 C38 H38 118.2 . .
C39 C38 H38 118.2 . .
C24 C25 H25 119.6 . .
C26 C25 C24 120.8(8) . .
C26 C25 H25 119.6 . .
O9 C41 C40 115.4(16) . .
O9 C41 O10 125.1(14) . .
O9 C41 Dy3 66.2(8) . 5_666
C40 C41 Dy3 171.7(12) . 5_666
O10 C41 C40 118.8(13) . .
O10 C41 Dy3 61.5(8) . 5_666
C56 C59 H59 118.5 . .
C56 C59 C60 122.9(9) . .
C60 C59 H59 118.5 . .
C43 C42 C40 118.4(13) . .
C43 C42 H42 120.8 . .
C40 C42 H42 120.8 . .
O16 C71 C70 116.3(8) . .
O15B C71 O16 121.2(15) . .
O15B C71 C70 120.7(15) . .
O15B C71 O15A 25.6(13) . .
O15A C71 O16 124(2) . .
O15A C71 C70 118.0(19) . .
C76 C77 H77 118.6 . .
C80 C77 C76 122.8(13) . .
C80 C77 H77 118.6 . .
C61 C60 H60 120.7 . .
C59 C60 C61 118.6(9) . .
C59 C60 H60 120.7 . .
C49 C50 H50 119.8 . .
C53 C50 C49 120.4(10) . .
C53 C50 H50 119.8 . .
O6 C27 O1 123.5(9) 7_655 .
O6 C27 C26 118.5(9) 7_655 .
O1 C27 C26 118.0(10) . .
C307 C536 H53A 109.5 . .
C307 C536 H53B 109.5 . .
C307 C536 H53C 109.5 . .
O18 C81 C80 113.2(14) . .
O18 C81 O17 130.0(16) . .
O17 C81 C80 116.8(14) . .
Dy4 O2AA H2AA 109.8 . .
Dy4 O2AA H2AB 109.3 . .
H2AA O2AA H2AB 109.5 . .
C8 C20 H20 119.4 . .
C19 C20 C8 121.2(6) . .
C19 C20 H20 119.4 . .
O9 Dy3 O9 84.2(5) 5_666 2_664
O9 Dy3 C41 99.4(4) 2_664 5_666
O9 Dy3 C41 27.0(4) 5_666 5_666
O9 Dy3 C41 99.4(4) 5_666 2_664
O9 Dy3 C41 27.0(4) 2_664 2_664
O18 Dy3 O9 156.8(4) 6_556 5_666
O18 Dy3 O9 85.0(4) 6_556 2_664
O18 Dy3 O9 85.0(4) . 5_666
O18 Dy3 O9 156.8(4) . 2_664
O18 Dy3 O18 97.3(6) 6_556 .
O18 Dy3 O10 147.2(5) . 2_664
O18 Dy3 O10 84.5(5) . 5_666
O18 Dy3 O10 147.2(5) 6_556 5_666
O18 Dy3 O10 84.5(5) 6_556 2_664
O18 Dy3 C41 175.2(5) 6_556 5_666
O18 Dy3 C41 79.4(5) 6_556 2_664
O18 Dy3 C41 175.2(5) . 2_664
O18 Dy3 C41 79.4(5) . 5_666
O18 Dy3 O0AA 79.2(4) 6_556 .
O18 Dy3 O0AA 79.2(4) . .
O18 Dy3 O3AA 75.6(3) . .
O18 Dy3 O3AA 75.6(3) 6_556 .
O10 Dy3 O9 55.9(4) 5_666 5_666
O10 Dy3 O9 55.9(4) 2_664 2_664
O10 Dy3 O9 106.0(5) 5_666 2_664
O10 Dy3 O9 106.0(5) 2_664 5_666
O10 Dy3 O10 77.1(6) 5_666 2_664
O10 Dy3 C41 96.4(5) 2_664 5_666
O10 Dy3 C41 96.4(5) 5_666 2_664
O10 Dy3 C41 29.6(4) 5_666 5_666
O10 Dy3 C41 29.6(4) 2_664 2_664
C41 Dy3 C41 103.7(8) 5_666 2_664
O0AA Dy3 O9 78.5(3) . 5_666
O0AA Dy3 O9 78.5(3) . 2_664
O0AA Dy3 O10 132.8(3) . 5_666
O0AA Dy3 O10 132.8(3) . 2_664
O0AA Dy3 C41 103.3(4) . 5_666
O0AA Dy3 C41 103.3(4) . 2_664
O0AA Dy3 O3AA 141.5(3) . .
O3AA Dy3 O9 126.9(3) . 2_664
O3AA Dy3 O9 126.9(3) . 5_666
O3AA Dy3 O10 73.1(4) . 5_666
O3AA Dy3 O10 73.1(4) . 2_664
O3AA Dy3 C41 100.1(4) . 2_664
O3AA Dy3 C41 100.1(4) . 5_666
Dy3 O0AA H0AA 109.0 . .
Dy3 O0AA H0AB 109.7 . .
H0AA O0AA H0AB 109.5 . .
Dy3 O3AA H3AA 108.6 . .
Dy3 O3AA H3AB 109.2 . .
H3AA O3AA H3AB 109.5 . .
C1 O15 Dy1 92.1(7) . .

loop_
_geom_bond_atom_site_label_1
_geom_bond_atom_site_label_2
_geom_bond_distance
_geom_bond_site_symmetry_2
Dy1 O6AA 2.439(5) .
Dy1 O8 2.295(5) .
Dy1 O16 2.260(5) 1_565
Dy1 O43 2.353(5) .
Dy1 O12 2.467(6) .
Dy1 O61 2.390(7) .
Dy1 O5 2.448(12) .
Dy1 O6 2.315(6) .
Dy1 C1 2.812(8) .
Dy1 C54 2.802(9) .
Dy1 O15 2.445(11) .
Dy4 O4 2.392(6) 6_557
Dy4 O4 2.392(6) .
Dy4 O13 2.279(6) 6_557
Dy4 O13 2.279(6) .
Dy4 O4AA 2.437(6) 6_557
Dy4 O4AA 2.437(6) .
Dy4 O68 2.385(8) .
Dy4 C15 2.774(8) .
Dy4 C15 2.774(8) 6_557
Dy4 O2AA 2.306(12) .
Dy2 O1AA 2.367(11) .
Dy2 O43 2.511(5) 7_655
Dy2 O43 2.511(5) 4_645
Dy2 O7 2.310(6) 6_556
Dy2 O7 2.310(6) .
Dy2 O191 2.353(10) .
Dy2 O1 2.345(7) 6_556
Dy2 O1 2.345(7) .
Dy2 C307 2.942(11) 7_655
O1AA H1AA 0.8497 .
O1AA H1AB 0.8497 .
O6AA C1 1.259(9) .
O8 C262 1.250(10) 7_665
O4 C15 1.262(10) .
O16 Dy1 2.260(5) 1_545
O16 C71 1.268(10) .
O13 C55 1.232(13) .
O4AA C15 1.267(10) .
O43 Dy2 2.511(5) 7_665
O43 C307 1.280(8) .
O12 C54 1.249(11) .
O61 C54 1.265(10) .
O68 H68A 0.8502 .
O68 H68B 0.8455 .
O9 C41 1.240(15) .
O9 Dy3 2.498(10) 5_666
C12 H12 0.9300 .
C12 C11 1.393(11) .
C12 C13 1.370(12) .
O7 C262 1.251(10) .
O5 C1 1.302(14) .
C63 H63 0.9300 .
C63 C62 1.421(12) .
C63 C64 1.395(11) .
C48 C52 1.366(12) .
C48 C49 1.356(13) .
C48 C45 1.498(12) .
O6 C27 1.236(12) 7_665
O14 C55 1.265(14) .
O15B C71 1.243(14) .
C9 H9 0.9300 .
C9 C8 1.387(10) .
C9 C10 1.417(10) .
C18 H18 0.9300 .
C18 C10 1.381(10) .
C18 C19 1.398(10) .
C73 C72 1.393(11) .
C73 C74 1.391(12) .
C73 C75 1.488(13) .
O191 H19A 0.8499 .
O191 H19B 0.8500 .
C62 C61 1.485(12) .
C62 C74 1.364(13) .
C11 C10 1.491(10) .
C11 C17 1.386(11) .
O1 C27 1.247(13) .
C7 C8 1.485(10) .
C7 C6 1.388(11) .
C7 C4 1.407(10) .
C61 C58 1.385(13) .
C61 C60 1.394(13) .
C8 C20 1.407(10) .
C21 C19 1.489(10) .
C21 C22 1.391(10) .
C21 C24 1.381(11) .
C68 H68 0.9300 .
C68 C69 1.369(11) .
C68 C65 1.409(11) .
C47 C35 1.428(11) .
C47 C33 1.494(11) .
C47 C46 1.379(11) .
C6 H6 0.9300 .
C6 C5 1.380(11) .
C69 H69 0.9300 .
C69 C70 1.379(11) .
C36 C35 1.367(11) .
C36 C37 1.494(12) .
C36 C44 1.408(13) .
C35 H35 0.9300 .
C14 C13 1.402(12) .
C14 C15 1.483(11) .
C14 C16 1.366(12) .
C72 H72 0.9300 .
C72 C64 1.389(12) .
C13 H13 0.9300 .
C37 C43 1.504(15) .
C37 C38 1.198(16) .
C79 H79 0.9300 .
C79 C78 1.456(19) .
C79 C80 1.37(2) .
C52 H52 0.9300 .
C52 C51 1.413(13) .
O18 C81 1.181(17) .
O18 Dy3 2.246(10) .
C19 C20 1.399(10) .
C44 H44 0.9300 .
C44 C45 1.391(13) .
C32 H32 0.9300 .
C32 C33 1.375(11) .
C32 C31 1.408(12) .
C43 H43 0.9300 .
C43 C42 1.376(15) .
C33 C30 1.402(11) .
C64 C65 1.480(11) .
C3 H3 0.9300 .
C3 C4 1.373(10) .
C3 C2 1.390(10) .
C58 H58 0.9300 .
C58 C57 1.401(13) .
C4 H4 0.9300 .
C28 C31 1.365(11) .
C28 C29 1.383(11) .
C28 C262 1.525(10) .
C31 H31 0.9300 .
C49 H49 0.9300 .
C49 C50 1.377(15) .
C23 H23 0.9300 .
C23 C22 1.386(12) .
C23 C26 1.366(13) .
C30 H30 0.9300 .
C30 C29 1.354(11) .
C74 H74 0.9300 .
C66 H66 0.9300 .
C66 C67 1.394(12) .
C66 C65 1.390(12) .
C5 H5 0.9300 .
C5 C2 1.399(11) .
C22 H22 0.9300 .
C78 H78 0.9300 .
C78 C75 1.328(14) .
C24 H24 0.9300 .
C24 C25 1.379(12) .
C70 C67 1.389(11) .
C70 C71 1.489(12) .
C29 H29 0.9300 .
C75 C76 1.395(14) .
C57 H57 0.9300 .
C57 C56 1.363(14) .
C67 H67 0.9300 .
C262 O8 1.250(10) 7_655
C55 C56 1.495(14) .
C40 C39 1.27(2) .
C40 C41 1.568(15) .
C40 C42 1.46(2) .
C45 C46 1.406(11) .
C2 C1 1.481(11) .
C307 Dy2 2.942(11) 7_665
C307 O43 1.280(8) 6_556
C307 C536 1.386(16) .
C76 H76 0.9300 .
C76 C77 1.384(16) .
C16 H16 0.9300 .
C16 C17 1.407(11) .
C1 O15 1.303(14) .
C26 C25 1.355(13) .
C26 C27 1.508(11) .
C46 H46 0.9300 .
C51 H51 0.9300 .
C51 C53 1.394(12) .
C54 C53 1.468(12) 1_655
O10 C41 1.348(19) .
O10 Dy3 2.395(11) 5_666
C56 C59 1.371(15) .
C39 H39 0.9300 .
C39 C38 1.458(19) .
C17 H17 0.9300 .
C53 C54 1.468(12) 1_455
C53 C50 1.358(14) .
C80 C77 1.35(2) .
C80 C81 1.533(16) .
C38 H38 0.9300 .
C25 H25 0.9300 .
C41 Dy3 2.725(16) 5_666
C59 H59 0.9300 .
C59 C60 1.384(14) .
C42 H42 0.9300 .
C71 O15A 1.253(16) .
C77 H77 0.9300 .
C60 H60 0.9300 .
C50 H50 0.9300 .
C27 O6 1.236(12) 7_655
C536 H53A 0.9600 .
C536 H53B 0.9600 .
C536 H53C 0.9600 .
O17 C81 1.249(19) .
O2AA H2AA 0.8502 .
O2AA H2AB 0.8498 .
C20 H20 0.9300 .
Dy3 O9 2.498(10) 2_664
Dy3 O9 2.498(10) 5_666
Dy3 O18 2.246(10) 6_556
Dy3 O10 2.395(11) 5_666
Dy3 O10 2.395(11) 2_664
Dy3 C41 2.725(16) 5_666
Dy3 C41 2.725(16) 2_664
Dy3 O0AA 2.290(9) .
Dy3 O3AA 2.374(10) .
O0AA H0AA 0.8496 .
O0AA H0AB 0.8501 .
O3AA H3AA 0.8501 .
O3AA H3AB 0.8501 .
O2 O2 0.91(2) 3_556
O11 O11 1.47(3) 3_556

loop_
_geom_torsion_atom_site_label_1
_geom_torsion_atom_site_label_2
_geom_torsion_atom_site_label_3
_geom_torsion_atom_site_label_4
_geom_torsion
_geom_torsion_site_symmetry_1
_geom_torsion_site_symmetry_4
Dy1 O6AA C1 O5 23.1(15) . .
Dy1 O6AA C1 C2 -172.0(7) . .
Dy1 O6AA C1 O15 -4.3(17) . .
Dy1 O16 C71 O15B -41(2) 1_545 .
Dy1 O16 C71 C70 153.7(9) 1_545 .
Dy1 O16 C71 O15A -11(2) 1_545 .
Dy1 O43 C307 Dy2 178.0(9) . 7_665
Dy1 O43 C307 O43 -179.15(18) . 6_556
Dy1 O43 C307 C536 2.1(16) . .
Dy1 O12 C54 O61 -3.2(10) . .
Dy1 O12 C54 C53 176.3(8) . 1_655
Dy1 O61 C54 O12 3.4(10) . .
Dy1 O61 C54 C53 -176.2(7) . 1_655
Dy1 O5 C1 O6AA -23.0(15) . .
Dy1 O5 C1 C2 172.0(7) . .
Dy1 O5 C1 O15 83(2) . .
Dy4 O4 C15 O4AA -10.0(9) . .
Dy4 O4 C15 C14 169.2(7) . .
Dy4 O13 C55 O14 1(3) . .
Dy4 O13 C55 C56 -175.3(10) . .
Dy4 O4AA C15 O4 9.8(9) . .
Dy4 O4AA C15 C14 -169.4(8) . .
Dy2 O43 C307 O43 2.9(9) 7_665 6_556
Dy2 O43 C307 C536 -175.9(9) 7_665 .
Dy2 O7 C262 O8 -30.5(14) . 7_655
Dy2 O7 C262 C28 148.6(6) . .
Dy2 O1 C27 O6 -35.8(17) . 7_655
Dy2 O1 C27 C26 143.4(8) . .
O1AA Dy2 O7 C262 -128.2(9) . .
O1AA Dy2 O1 C27 -150.6(12) . .
O6AA Dy1 O8 C262 108.1(8) . 7_665
O6AA Dy1 O43 Dy2 141.3(3) . 7_665
O6AA Dy1 O43 C307 -36.3(9) . .
O6AA Dy1 O12 C54 -99.1(6) . .
O6AA Dy1 O61 C54 72.0(7) . .
O6AA Dy1 O5 C1 13.1(9) . .
O6AA Dy1 O6 C27 -169.6(7) . 7_665
O6AA Dy1 C1 O5 -156.2(16) . .
O6AA Dy1 C1 C2 103(5) . .
O6AA Dy1 C1 O15 175.7(17) . .
O6AA Dy1 C54 O12 76.5(5) . .
O6AA Dy1 C54 O61 -106.8(7) . .
O6AA Dy1 C54 C53 -66(8) . 1_655
O6AA Dy1 O15 C1 -2.3(9) . .
O6AA C1 O15 Dy1 4.3(17) . .
O8 Dy1 O6AA C1 151.3(5) . .
O8 Dy1 O43 Dy2 -58.2(3) . 7_665
O8 Dy1 O43 C307 124.1(9) . .
O8 Dy1 O12 C54 95.5(6) . .
O8 Dy1 O61 C54 -81.7(7) . .
O8 Dy1 O5 C1 -152.7(6) . .
O8 Dy1 O6 C27 -12.3(8) . 7_665
O8 Dy1 C1 O6AA -104.1(10) . .
O8 Dy1 C1 O5 99.7(18) . .
O8 Dy1 C1 C2 -1(5) . .
O8 Dy1 C1 O15 71.7(18) . .
O8 Dy1 C54 O12 -80.7(5) . .
O8 Dy1 C54 O61 96.0(7) . .
O8 Dy1 C54 C53 137(8) . 1_655
O8 Dy1 O15 C1 -157.9(6) . .
O4 Dy4 O4 C15 123.0(5) 6_557 .
O4 Dy4 O13 C55 -26.9(19) 6_557 .
O4 Dy4 O13 C55 -78.1(16) . .
O4 Dy4 O4AA C15 -5.5(5) . .
O4 Dy4 O4AA C15 -69.1(6) 6_557 .
O4 Dy4 C15 O4 -55.4(5) 6_557 .
O4 Dy4 C15 O4AA 170.2(9) . .
O4 Dy4 C15 O4AA 114.8(5) 6_557 .
O4 Dy4 C15 C14 -78(4) . .
O4 Dy4 C15 C14 -133(4) 6_557 .
O16 Dy1 O6AA C1 -16.0(6) 1_565 .
O16 Dy1 O8 C262 -81.9(8) 1_565 7_665
O16 Dy1 O43 Dy2 -2.4(4) 1_565 7_665
O16 Dy1 O43 C307 180.0(9) 1_565 .
O16 Dy1 O12 C54 33.7(6) 1_565 .
O16 Dy1 O61 C54 -157.9(7) 1_565 .
O16 Dy1 O5 C1 -168.8(15) 1_565 .
O16 Dy1 O6 C27 57.8(7) 1_565 7_665
O16 Dy1 C1 O6AA 167.4(5) 1_565 .
O16 Dy1 C1 O5 11.2(15) 1_565 .
O16 Dy1 C1 C2 -90(4) 1_565 .
O16 Dy1 C1 O15 -16.8(15) 1_565 .
O16 Dy1 C54 O12 -153.7(5) 1_565 .
O16 Dy1 C54 O61 23.0(7) 1_565 .
O16 Dy1 C54 C53 64(8) 1_565 1_655
O16 Dy1 O15 C1 163.3(15) 1_565 .
O13 Dy4 O4 C15 -81.3(6) . .
O13 Dy4 O4 C15 175.1(6) 6_557 .
O13 Dy4 O13 C55 70.9(17) 6_557 .
O13 Dy4 O4AA C15 -172.2(7) 6_557 .
O13 Dy4 O4AA C15 80.1(6) . .
O13 Dy4 C15 O4 94.3(6) . .
O13 Dy4 C15 O4 -33(4) 6_557 .
O13 Dy4 C15 O4AA -95.5(6) . .
O13 Dy4 C15 O4AA 137(3) 6_557 .
O13 Dy4 C15 C14 -111(5) 6_557 .
O13 Dy4 C15 C14 16(4) . .
O13 C55 C56 C57 174.0(14) . .
O13 C55 C56 C59 -5(2) . .
O4AA Dy4 O4 C15 5.5(5) . .
O4AA Dy4 O4 C15 75.2(6) 6_557 .
O4AA Dy4 O13 C55 174.2(13) 6_557 .
O4AA Dy4 O13 C55 -132.6(16) . .
O4AA Dy4 O4AA C15 -119.0(5) 6_557 .
O4AA Dy4 C15 O4 -170.2(9) . .
O4AA Dy4 C15 O4 -109.5(6) 6_557 .
O4AA Dy4 C15 O4AA 60.7(5) 6_557 .
O4AA Dy4 C15 C14 112(4) . .
O4AA Dy4 C15 C14 172(4) 6_557 .
O43 Dy1 O6AA C1 -161.5(5) . .
O43 Dy1 O8 C262 59.3(8) . 7_665
O43 Dy1 O12 C54 173.4(6) . .
O43 Dy1 O61 C54 -13.3(8) . .
O43 Dy1 O5 C1 56.0(17) . .
O43 Dy1 O6 C27 -83.3(7) . 7_665
O43 Dy1 C1 O6AA 19.8(6) . .
O43 Dy1 C1 O5 -136.4(15) . .
O43 Dy1 C1 C2 122(4) . .
O43 Dy1 C1 O15 -164.4(15) . .
O43 Dy1 C54 O12 -6.8(6) . .
O43 Dy1 C54 O61 169.9(6) . .
O43 Dy1 C54 C53 -149(8) . 1_655
O43 Dy1 O15 C1 22(2) . .
O43 Dy2 O7 C262 75.7(9) 4_645 .
O43 Dy2 O7 C262 33.3(8) 7_655 .
O43 Dy2 O1 C27 21.0(12) 4_645 .
O43 Dy2 O1 C27 42.1(11) 7_655 .
O12 Dy1 O6AA C1 117.2(5) . .
O12 Dy1 O8 C262 141.9(8) . 7_665
O12 Dy1 O43 Dy2 -140.2(3) . 7_665
O12 Dy1 O43 C307 42.2(9) . .
O12 Dy1 O61 C54 -1.8(6) . .
O12 Dy1 O5 C1 -40.2(16) . .
O12 Dy1 O6 C27 -115.2(8) . 7_665
O12 Dy1 C1 O6AA -60.4(5) . .
O12 Dy1 C1 O5 143.4(15) . .
O12 Dy1 C1 C2 42(4) . .
O12 Dy1 C1 O15 115.3(15) . .
O12 Dy1 C54 O61 176.7(10) . .
O12 Dy1 C54 C53 -142(8) . 1_655
O12 Dy1 O15 C1 -67.6(14) . .
O61 Dy1 O6AA C1 65.4(5) . .
O61 Dy1 O8 C262 -165.0(8) . 7_665
O61 Dy1 O43 Dy2 -130.9(4) . 7_665
O61 Dy1 O43 C307 51.5(10) . .
O61 Dy1 O12 C54 1.9(6) . .
O61 Dy1 O5 C1 -84.7(14) . .
O61 Dy1 O6 C27 103.4(9) . 7_665
O61 Dy1 C1 O6AA -112.8(5) . .
O61 Dy1 C1 O5 91.0(15) . .
O61 Dy1 C1 C2 -10(4) . .
O61 Dy1 C1 O15 62.9(15) . .
O61 Dy1 C54 O12 -176.7(10) . .
O61 Dy1 C54 C53 41(7) . 1_655
O61 Dy1 O15 C1 -110.1(14) . .
O68 Dy4 O4 C15 -158.9(6) . .
O68 Dy4 O13 C55 -0.9(16) . .
O68 Dy4 O4AA C15 13.7(6) . .
O68 Dy4 C15 O4 20.9(6) . .
O68 Dy4 C15 O4AA -168.9(5) . .
O68 Dy4 C15 C14 -57(4) . .
C12 C11 C10 C9 -43.2(11) . .
C12 C11 C10 C18 135.8(8) . .
C12 C11 C17 C16 0.0(13) . .
O7 Dy2 O7 C262 147.9(8) 6_556 .
O7 Dy2 O1 C27 124.2(11) . .
O7 Dy2 O1 C27 153.2(9) 6_556 .
O5 Dy1 O6AA C1 -13.5(9) . .
O5 Dy1 O8 C262 -98.1(15) . 7_665
O5 Dy1 O43 Dy2 108.3(6) . 7_665
O5 Dy1 O43 C307 -69.3(11) . .
O5 Dy1 O12 C54 -58.3(8) . .
O5 Dy1 O61 C54 124.2(7) . .
O5 Dy1 O6 C27 138.3(8) . 7_665
O5 Dy1 C1 O6AA 156.2(16) . .
O5 Dy1 C1 C2 -101(5) . .
O5 Dy1 C1 O15 -28.1(13) . .
O5 Dy1 C54 O12 127.6(6) . .
O5 Dy1 C54 O61 -55.7(8) . .
O5 Dy1 C54 C53 -15(8) . 1_655
O5 Dy1 O15 C1 77(2) . .
O5 C1 O15 Dy1 -83(2) . .
C63 C62 C61 C58 -41.8(16) . .
C63 C62 C61 C60 141.8(12) . .
C63 C62 C74 C73 2.5(14) . .
C63 C64 C65 C68 134.0(8) . .
C63 C64 C65 C66 -46.2(11) . .
C48 C52 C51 C53 3.8(17) . .
C48 C49 C50 C53 8(2) . .
C48 C45 C46 C47 -178.7(8) . .
O6 Dy1 O6AA C1 -84.7(5) . .
O6 Dy1 O8 C262 -11.7(8) . 7_665
O6 Dy1 O43 Dy2 53.7(3) . 7_665
O6 Dy1 O43 C307 -123.9(9) . .
O6 Dy1 O12 C54 -155.3(6) . .
O6 Dy1 O61 C54 157.7(6) . .
O6 Dy1 O5 C1 112.0(14) . .
O6 Dy1 C1 O6AA 93.3(5) . .
O6 Dy1 C1 O5 -62.9(15) . .
O6 Dy1 C1 C2 -164(4) . .
O6 Dy1 C1 O15 -91.0(15) . .
O6 Dy1 C54 O12 99.9(13) . .
O6 Dy1 C54 O61 -83.4(15) . .
O6 Dy1 C54 C53 -42(8) . 1_655
O6 Dy1 O15 C1 86.6(14) . .
O14 C55 C56 C57 -2(2) . .
O14 C55 C56 C59 178.5(16) . .
C9 C8 C20 C19 2.2(10) . .
C18 C19 C20 C8 -1.9(10) . .
C73 C72 C64 C63 -2.2(12) . .
C73 C72 C64 C65 177.9(8) . .
C73 C75 C76 C77 179.1(13) . .
O191 Dy2 O7 C262 -18.7(11) . .
O191 Dy2 O1 C27 -36.7(11) . .
C62 C63 C64 C72 3.4(12) . .
C62 C63 C64 C65 -176.8(8) . .
C62 C61 C58 C57 -176.0(12) . .
C62 C61 C60 C59 178.9(13) . .
C11 C12 C13 C14 2.0(15) . .
O1 Dy2 O7 C262 -50.3(9) . .
O1 Dy2 O7 C262 177.2(8) 6_556 .
O1 Dy2 O1 C27 -90.5(12) 6_556 .
C7 C8 C20 C19 -175.7(6) . .
C7 C6 C5 C2 0.0(15) . .
C61 C62 C74 C73 -177.5(9) . .
C61 C58 C57 C56 -2(2) . .
C8 C9 C10 C18 -1.0(11) . .
C8 C9 C10 C11 178.0(7) . .
C8 C7 C6 C5 176.8(8) . .
C8 C7 C4 C3 -177.3(7) . .
C21 C19 C20 C8 178.2(7) . .
C21 C24 C25 C26 3.6(16) . .
C68 C69 C70 C67 1.2(12) . .
C68 C69 C70 C71 -179.1(7) . .
C47 C33 C30 C29 178.7(7) . .
C6 C7 C8 C9 143.3(8) . .
C6 C7 C8 C20 -38.8(11) . .
C6 C7 C4 C3 -0.6(11) . .
C6 C5 C2 C3 0.2(13) . .
C6 C5 C2 C1 177.7(8) . .
C69 C68 C65 C64 178.2(7) . .
C69 C68 C65 C66 -1.5(11) . .
C69 C70 C67 C66 -2.0(12) . .
C69 C70 C71 O16 5.0(12) . .
C69 C70 C71 O15B -159.9(18) . .
C69 C70 C71 O15A 170.8(18) . .
C36 C37 C43 C42 -172.5(11) . .
C36 C37 C38 C39 166.4(12) . .
C36 C44 C45 C48 179.6(8) . .
C36 C44 C45 C46 -0.1(14) . .
C35 C47 C33 C32 -139.5(8) . .
C35 C47 C33 C30 42.0(11) . .
C35 C47 C46 C45 -0.8(12) . .
C35 C36 C37 C43 -141.6(10) . .
C35 C36 C37 C38 51.1(17) . .
C35 C36 C44 C45 -0.9(14) . .
C14 C16 C17 C11 0.3(14) . .
C72 C73 C74 C62 -1.4(13) . .
C72 C73 C75 C78 136.4(11) . .
C72 C73 C75 C76 -43.3(14) . .
C72 C64 C65 C68 -46.1(10) . .
C72 C64 C65 C66 133.6(8) . .
C10 C9 C8 C7 177.1(6) . .
C10 C9 C8 C20 -0.7(10) . .
C10 C18 C19 C21 -179.9(7) . .
C10 C18 C19 C20 0.2(10) . .
C10 C11 C17 C16 176.0(7) . .
C13 C12 C11 C10 -177.0(8) . .
C13 C12 C11 C17 -1.1(14) . .
C13 C14 C15 Dy4 -98(4) . .
C13 C14 C15 O4 -170.5(9) . .
C13 C14 C15 O4AA 8.6(14) . .
C13 C14 C16 C17 0.6(14) . .
C37 C36 C35 C47 -178.2(8) . .
C37 C36 C44 C45 178.5(9) . .
C37 C43 C42 C40 0(2) . .
C79 C78 C75 C73 179.0(11) . .
C79 C78 C75 C76 -1.3(19) . .
C79 C80 C77 C76 -1(3) . .
C79 C80 C81 O18 -7(3) . .
C79 C80 C81 O17 174(2) . .
C52 C48 C49 C50 -6(2) . .
C52 C48 C45 C44 143.4(10) . .
C52 C48 C45 C46 -36.9(14) . .
C52 C51 C53 C54 177.5(9) . 1_455
C52 C51 C53 C50 -1.6(17) . .
C19 C18 C10 C9 1.2(11) . .
C19 C18 C10 C11 -177.7(7) . .
C19 C21 C22 C23 179.9(7) . .
C19 C21 C24 C25 178.2(8) . .
C44 C36 C35 C47 1.2(13) . .
C44 C36 C37 C43 39.0(13) . .
C44 C36 C37 C38 -128.2(15) . .
C44 C45 C46 C47 1.0(13) . .
C32 C33 C30 C29 0.1(12) . .
C43 C37 C38 C39 0(2) . .
C33 C47 C35 C36 179.9(8) . .
C33 C47 C46 C45 178.9(7) . .
C33 C32 C31 C28 2.3(14) . .
C33 C30 C29 C28 1.3(12) . .
C64 C63 C62 C61 176.5(8) . .
C64 C63 C62 C74 -3.5(13) . .
C3 C2 C1 Dy1 77(5) . .
C3 C2 C1 O6AA 175.6(8) . .
C3 C2 C1 O5 -20.1(19) . .
C3 C2 C1 O15 7.6(18) . .
C58 C61 C60 C59 2(2) . .
C58 C57 C56 C55 -178.6(13) . .
C58 C57 C56 C59 0(2) . .
C4 C7 C8 C9 -40.2(10) . .
C4 C7 C8 C20 137.7(7) . .
C4 C7 C6 C5 0.2(13) . .
C4 C3 C2 C5 -0.6(12) . .
C4 C3 C2 C1 -178.1(7) . .
C31 C32 C33 C47 179.5(8) . .
C31 C32 C33 C30 -1.9(13) . .
C31 C28 C29 C30 -1.0(13) . .
C31 C28 C262 O8 -172.6(8) . 7_655
C31 C28 C262 O7 8.2(12) . .
C49 C48 C52 C51 0.0(17) . .
C49 C48 C45 C44 -33.7(14) . .
C49 C48 C45 C46 146.0(11) . .
C23 C26 C25 C24 -5.4(15) . .
C23 C26 C27 O6 177.4(9) . 7_655
C23 C26 C27 O1 -1.8(14) . .
C74 C73 C72 C64 1.2(12) . .
C74 C73 C75 C78 -42.2(16) . .
C74 C73 C75 C76 138.1(11) . .
C74 C62 C61 C58 138.2(12) . .
C74 C62 C61 C60 -38.1(17) . .
C5 C2 C1 Dy1 -100(4) . .
C5 C2 C1 O6AA -1.9(13) . .
C5 C2 C1 O5 162.4(17) . .
C5 C2 C1 O15 -169.9(16) . .
C22 C21 C19 C18 147.7(7) . .
C22 C21 C19 C20 -32.4(11) . .
C22 C21 C24 C25 0.2(13) . .
C22 C23 C26 C25 3.3(14) . .
C22 C23 C26 C27 179.2(8) . .
C78 C79 C80 C77 -1(3) . .
C78 C79 C80 C81 177.9(17) . .
C78 C75 C76 C77 -1(2) . .
C24 C21 C19 C18 -30.2(11) . .
C24 C21 C19 C20 149.8(8) . .
C24 C21 C22 C23 -2.3(12) . .
C29 C28 C31 C32 -0.8(13) . .
C29 C28 C262 O8 9.3(11) . 7_655
C29 C28 C262 O7 -169.8(8) . .
C75 C73 C72 C64 -177.5(8) . .
C75 C73 C74 C62 177.2(9) . .
C75 C76 C77 C80 2(3) . .
C57 C56 C59 C60 3(3) . .
C67 C66 C65 C68 0.6(12) . .
C67 C66 C65 C64 -179.1(7) . .
C67 C70 C71 O16 -175.3(8) . .
C67 C70 C71 O15B 20(2) . .
C67 C70 C71 O15A -9(2) . .
C262 C28 C31 C32 -178.9(8) . .
C262 C28 C29 C30 177.1(7) . .
C15 Dy4 O4 C15 100.5(6) 6_557 .
C15 Dy4 O13 C55 -56(4) 6_557 .
C15 Dy4 O13 C55 -105.3(16) . .
C15 Dy4 O4AA C15 -95.3(6) 6_557 .
C15 Dy4 C15 O4 -82.2(6) 6_557 .
C15 Dy4 C15 O4AA 88.0(6) 6_557 .
C15 Dy4 C15 C14 -160(4) 6_557 .
C15 C14 C13 C12 174.4(9) . .
C15 C14 C16 C17 -175.6(8) . .
C55 C56 C59 C60 -178.4(15) . .
C40 C39 C38 C37 10(3) . .
C45 C48 C52 C51 -177.1(9) . .
C45 C48 C49 C50 171.1(13) . .
C2 C3 C4 C7 0.8(12) . .
C2 C1 O15 Dy1 172.4(7) . .
C307 Dy2 O7 C262 53.5(9) 7_655 .
C307 Dy2 O1 C27 32.1(11) 7_655 .
C65 C68 C69 C70 0.6(12) . .
C65 C66 C67 C70 1.1(12) . .
C16 C14 C13 C12 -1.8(15) . .
C16 C14 C15 Dy4 78(4) . .
C16 C14 C15 O4 5.6(13) . .
C16 C14 C15 O4AA -175.2(9) . .
C1 Dy1 O8 C262 -173.6(9) . 7_665
C1 Dy1 O43 Dy2 132.6(3) . 7_665
C1 Dy1 O43 C307 -45.1(9) . .
C1 Dy1 O12 C54 -75.7(6) . .
C1 Dy1 O61 C54 96.3(7) . .
C1 Dy1 O6 C27 163.8(7) . 7_665
C1 Dy1 C54 O12 103.2(5) . .
C1 Dy1 C54 O61 -80.1(7) . .
C1 Dy1 C54 C53 -39(8) . 1_655
C26 C23 C22 C21 0.5(14) . .
C46 C47 C35 C36 -0.3(12) . .
C46 C47 C33 C32 40.8(12) . .
C46 C47 C33 C30 -137.7(8) . .
C51 C53 C50 C49 -4(2) . .
C54 Dy1 O6AA C1 91.0(5) . .
C54 Dy1 O8 C262 168.4(8) . 7_665
C54 Dy1 O43 Dy2 -137.1(3) . 7_665
C54 Dy1 O43 C307 45.3(9) . .
C54 Dy1 O5 C1 -62.7(14) . .
C54 Dy1 O6 C27 167.1(11) . 7_665
C54 Dy1 C1 O6AA -86.1(5) . .
C54 Dy1 C1 O5 117.7(15) . .
C54 Dy1 C1 C2 16(4) . .
C54 Dy1 C1 O15 89.6(15) . .
C54 Dy1 O15 C1 -87.7(14) . .
C54 C53 C50 C49 176.6(12) 1_455 .
C56 C59 C60 C61 -4(3) . .
C39 C40 C41 O9 -30(3) . .
C39 C40 C41 O10 159(2) . .
C39 C40 C41 Dy3 69(9) . 5_666
C39 C40 C42 C43 9(2) . .
C17 C11 C10 C9 140.9(8) . .
C17 C11 C10 C18 -40.1(10) . .
C80 C79 C78 C75 2(2) . .
C38 C37 C43 C42 -4.2(19) . .
C25 C26 C27 O6 -6.6(14) . 7_655
C25 C26 C27 O1 174.1(10) . .
C41 C40 C39 C38 -170.2(16) . .
C41 C40 C42 C43 168.6(13) . .
C42 C40 C39 C38 -14(3) . .
C42 C40 C41 O9 171.5(15) . .
C42 C40 C41 O10 1(2) . .
C42 C40 C41 Dy3 -89(8) . 5_666
C71 C70 C67 C66 178.2(8) . .
C77 C80 C81 O18 171.5(19) . .
C77 C80 C81 O17 -7(3) . .
C60 C61 C58 C57 0(2) . .
C27 C26 C25 C24 178.6(9) . .
C81 O18 Dy3 O9 157(2) . 2_664
C81 O18 Dy3 O9 -140(2) . 5_666
C81 O18 Dy3 O18 63(2) . 6_556
C81 O18 Dy3 O10 -28(3) . 2_664
C81 O18 Dy3 O10 -84(2) . 5_666
C81 O18 Dy3 C41 -113(2) . 5_666
C81 O18 Dy3 C41 17(7) . 2_664
C81 O18 Dy3 O0AA 141(2) . .
C81 O18 Dy3 O3AA -10(2) . .
C81 C80 C77 C76 -180.0(17) . .
O2AA Dy4 O4 C15 -19.1(9) . .
O2AA Dy4 O13 C55 142.7(17) . .
O2AA Dy4 O4AA C15 157.0(6) . .
O2AA Dy4 C15 O4 165.7(6) . .
O2AA Dy4 C15 O4AA -24.1(7) . .
O2AA Dy4 C15 C14 88(4) . .
Dy3 O9 C41 C40 171.1(14) 5_666 .
Dy3 O9 C41 O10 -18.8(19) 5_666 .
Dy3 O18 C81 C80 -172.4(13) . .
Dy3 O18 C81 O17 6(4) . .
Dy3 O10 C41 O9 20(2) 5_666 .
Dy3 O10 C41 C40 -170.6(14) 5_666 .
O15 Dy1 O6AA C1 2.4(10) . .
O15 Dy1 O8 C262 -121.0(13) . 7_665
O15 Dy1 O43 Dy2 122.1(9) . 7_665
O15 Dy1 O43 C307 -55.6(13) . .
O15 Dy1 O12 C54 -50.3(7) . .
O15 Dy1 O61 C54 122.5(7) . .
O15 Dy1 O5 C1 -78(2) . .
O15 Dy1 O6 C27 136.1(8) . 7_665
O15 Dy1 C1 O6AA -175.7(17) . .
O15 Dy1 C1 O5 28.1(13) . .
O15 Dy1 C1 C2 -73(5) . .
O15 Dy1 C54 O12 130.9(6) . .
O15 Dy1 C54 O61 -52.4(7) . .
O15 Dy1 C54 C53 -11(8) . 1_655

loop_
_platon_squeeze_void_nr
_platon_squeeze_void_average_x
_platon_squeeze_void_average_y
_platon_squeeze_void_average_z
_platon_squeeze_void_volume
_platon_squeeze_void_count_electrons
_platon_squeeze_void_content
1 0.196 0.011 0.164 7774 1941 ' '
